data_2215776
loop_
_publ_author_name
'Guan, Guizhi'
'Gao, Yuxiang'
'Wang, Lixia'
'Wang, Tao'

_publ_section_title
;<i>cyclo</i>-Tetrakis[\m-<i>N</i>-(2-hydroxybenzoyl)-<i>N</i>'-(2-hydroxy-3-methoxybenzylidene)hydrazinato(2{-})]tetranickel(II)
 <i>N</i>,<i>N</i>-dimethylformamide tetrasolvate
;
_journal_coeditor_code BI2239
_journal_issue 11
_journal_name_full 'Acta Crystallographica Section E'
_journal_page_first m2662
_journal_page_last m2662
_journal_paper_doi 10.1107/S1600536807048325
_journal_volume 63
_journal_year 2007
_chemical_formula_iupac '[Ni4 (C15 H12 N2 O4)4], 4C3 H7 N O'
_chemical_formula_moiety 'C60 H48 N8 Ni4 O16, 4(C3 H7 N O)'
_chemical_formula_sum 'C72 H76 N12 Ni4 O20'
_chemical_formula_weight 1664.29
_chemical_name_systematic
;
<i>cyclo</i>-Tetrakis[\m-<i>N</i>-(2-hydroxybenzoyl)-<i>N</i>'-(2-hydroxy-3-\
methoxybenzylidene)hydrazinato(2-)]tetranickel(II)
<i>N</i>,<i>N</i>-dimethylformamide tetrasolvate
;
_space_group_IT_number 88
_symmetry_cell_setting tetragonal
_symmetry_space_group_name_Hall '-I 4ad'
_symmetry_space_group_name_H-M 'I 41/a :2'
_atom_sites_solution_hydrogens geom
_atom_sites_solution_primary direct
_atom_sites_solution_secondary difmap
_audit_creation_method SHELXL-97
_cell_angle_alpha 90.00
_cell_angle_beta 90.00
_cell_angle_gamma 90.00
_cell_formula_units_Z 4
_cell_length_a 24.1627(5)
_cell_length_b 24.1627(10)
_cell_length_c 13.0428(5)
_cell_measurement_reflns_used 3554
_cell_measurement_temperature 293(2)
_cell_measurement_theta_max 25.63
_cell_measurement_theta_min 1.69
_cell_volume 7614.9(5)
_computing_cell_refinement 'SAINT-Plus (Bruker, 2001)'
_computing_data_collection 'APEX2 (Bruker, 2004)'
_computing_data_reduction 'SAINT-Plus (Bruker, 2001)'
_computing_molecular_graphics 'SHELXTL (Bruker, 2001)'
_computing_publication_material 'SHELXTL (Bruker, 2001)'
_computing_structure_refinement 'SHELXL97 (Sheldrick, 1997)'
_computing_structure_solution 'SHELXS97 (Sheldrick, 1997)'
_diffrn_ambient_temperature 293(2)
_diffrn_measured_fraction_theta_full 0.986
_diffrn_measured_fraction_theta_max 0.986
_diffrn_measurement_device_type 'Bruker APEXII CCD'
_diffrn_measurement_method '\f and \w'
_diffrn_radiation_monochromator graphite
_diffrn_radiation_source 'fine-focus sealed tube'
_diffrn_radiation_type MoK\a
_diffrn_radiation_wavelength 0.71073
_diffrn_reflns_av_R_equivalents 0.0619
_diffrn_reflns_av_sigmaI/netI 0.0488
_diffrn_reflns_limit_h_max 26
_diffrn_reflns_limit_h_min -29
_diffrn_reflns_limit_k_max 29
_diffrn_reflns_limit_k_min -26
_diffrn_reflns_limit_l_max 15
_diffrn_reflns_limit_l_min -15
_diffrn_reflns_number 19316
_diffrn_reflns_theta_full 25.63
_diffrn_reflns_theta_max 25.63
_diffrn_reflns_theta_min 1.69
_diffrn_standards_number 0
_exptl_absorpt_coefficient_mu 1.053
_exptl_absorpt_correction_T_max 0.742
_exptl_absorpt_correction_T_min 0.641
_exptl_absorpt_correction_type multi-scan
_exptl_absorpt_process_details '(SADABS; Bruker, 2001)'
_exptl_crystal_colour green
_exptl_crystal_density_diffrn 1.452
_exptl_crystal_density_method 'not measured'
_exptl_crystal_description block
_exptl_crystal_F_000 3456
_exptl_crystal_size_max 0.44
_exptl_crystal_size_mid 0.32
_exptl_crystal_size_min 0.28
_refine_diff_density_max 0.407
_refine_diff_density_min -0.266
_refine_ls_extinction_method none
_refine_ls_goodness_of_fit_ref 1.000
_refine_ls_hydrogen_treatment noref
_refine_ls_matrix_type full
_refine_ls_number_parameters 248
_refine_ls_number_reflns 3554
_refine_ls_number_restraints 0
_refine_ls_restrained_S_all 1.000
_refine_ls_R_factor_all 0.0899
_refine_ls_R_factor_gt 0.0415
_refine_ls_shift/su_max 0.000
_refine_ls_shift/su_mean 0.000
_refine_ls_structure_factor_coef Fsqd
_refine_ls_weighting_details 'calc w=1/[\s^2^(Fo^2^)+(0.0789P)^2^+9.3105P] where P=(Fo^2^+2Fc^2^)/3'
_refine_ls_weighting_scheme calc
_refine_ls_wR_factor_gt 0.1084
_refine_ls_wR_factor_ref 0.1479
_reflns_number_gt 2243
_reflns_number_total 3554
_reflns_threshold_expression I>2\s(I)
_cod_data_source_file bi2239.cif
_cod_data_source_block I
_cod_original_sg_symbol_H-M 'I 41/a'
_cod_database_code 2215776
_cod_database_fobs_code 2215776

loop_
_symmetry_equiv_pos_as_xyz
'x, y, z'
'-x+1/2, -y, z+1/2'
'-y+3/4, x+1/4, z+1/4'
'y+3/4, -x+3/4, z+3/4'
'x+1/2, y+1/2, z+1/2'
'-x+1, -y+1/2, z+1'
'-y+5/4, x+3/4, z+3/4'
'y+5/4, -x+5/4, z+5/4'
'-x, -y, -z'
'x-1/2, y, -z-1/2'
'y-3/4, -x-1/4, -z-1/4'
'-y-3/4, x-3/4, -z-3/4'
'-x+1/2, -y+1/2, -z+1/2'
'x, y+1/2, -z'
'y-1/4, -x+1/4, -z+1/4'
'-y-1/4, x-1/4, -z-1/4'

loop_
_atom_site_type_symbol
_atom_site_label
_atom_site_fract_x
_atom_site_fract_y
_atom_site_fract_z
_atom_site_U_iso_or_equiv
_atom_site_adp_type
_atom_site_calc_flag
_atom_site_refinement_flags
_atom_site_occupancy
Ni Ni1 0.51343(2) 0.18333(2) 0.46561(3) 0.0409(2) Uani d . 1
C C1 0.7168(5) 0.1344(6) 0.4322(8) 0.216(6) Uani d . 1
H H1A 0.6779 0.1285 0.4422 0.324 Uiso calc R 1
H H1B 0.7332 0.1016 0.4039 0.324 Uiso calc R 1
H H1C 0.7222 0.1648 0.3859 0.324 Uiso calc R 1
C C2 0.7902(4) 0.1806(4) 0.5196(7) 0.143(3) Uani d . 1
H H2A 0.8041 0.1883 0.5871 0.215 Uiso calc R 1
H H2B 0.7810 0.2147 0.4861 0.215 Uiso calc R 1
H H2C 0.8181 0.1616 0.4807 0.215 Uiso calc R 1
C C3 0.7206(4) 0.1337(4) 0.6169(7) 0.115(2) Uani d . 1
H H3 0.7379 0.1475 0.6753 0.138 Uiso calc R 1
C C4 0.6877(3) 0.3233(3) 0.2908(5) 0.125(3) Uani d . 1
H H4A 0.7052 0.3548 0.3216 0.187 Uiso calc R 1
H H4B 0.6749 0.3329 0.2234 0.187 Uiso calc R 1
H H4C 0.7138 0.2935 0.2861 0.187 Uiso calc R 1
C C5 0.65107(17) 0.29037(18) 0.4539(3) 0.0507(10) Uani d . 1
C C6 0.69529(19) 0.3068(2) 0.5121(4) 0.0635(13) Uani d . 1
H H6 0.7229 0.3284 0.4828 0.076 Uiso calc R 1
C C7 0.6993(2) 0.2913(2) 0.6157(4) 0.0703(14) Uani d . 1
H H7 0.7296 0.3027 0.6543 0.084 Uiso calc R 1
C C8 0.6593(2) 0.2599(2) 0.6597(4) 0.0662(13) Uani d . 1
H H8 0.6619 0.2509 0.7289 0.079 Uiso calc R 1
C C9 0.61399(17) 0.24100(17) 0.6018(3) 0.0500(10) Uani d . 1
C C10 0.60984(16) 0.25627(17) 0.4954(3) 0.0458(10) Uani d . 1
C C11 0.57372(18) 0.20921(17) 0.6556(3) 0.0519(10) Uani d . 1
H H11 0.5778 0.2048 0.7260 0.062 Uiso calc R 1
C C12 0.45681(17) 0.13432(17) 0.6187(3) 0.0502(10) Uani d . 1
C C13 0.41377(18) 0.10458(18) 0.6752(4) 0.0546(11) Uani d . 1
C C14 0.3737(2) 0.07678(19) 0.6201(5) 0.0713(14) Uani d . 1
H H14 0.3753 0.0761 0.5488 0.086 Uiso calc R 1
C C15 0.3308(2) 0.0498(2) 0.6711(7) 0.096(2) Uani d . 1
H H15 0.3037 0.0309 0.6345 0.116 Uiso calc R 1
C C16 0.3291(3) 0.0515(3) 0.7802(7) 0.101(2) Uani d . 1
H H16 0.3000 0.0344 0.8142 0.121 Uiso calc R 1
C C17 0.3682(3) 0.0772(3) 0.8349(6) 0.095(2) Uani d . 1
H H17 0.3664 0.0772 0.9062 0.115 Uiso calc R 1
C C18 0.4115(2) 0.1039(2) 0.7853(4) 0.0702(14) Uani d . 1
N N1 0.7419(3) 0.1467(3) 0.5271(5) 0.122(2) Uani d . 1
N N2 0.53184(15) 0.18618(14) 0.6112(3) 0.0504(9) Uani d . 1
N N3 0.49535(15) 0.15758(15) 0.6751(3) 0.0550(9) Uani d . 1
O O1 0.6796(3) 0.1047(3) 0.6286(5) 0.169(3) Uani d . 1
O O2 0.64209(12) 0.30661(13) 0.3519(2) 0.0618(8) Uani d . 1
O O3 0.56721(11) 0.24110(12) 0.4338(2) 0.0483(7) Uani d . 1
O O4 0.45500(12) 0.13623(12) 0.5176(2) 0.0553(8) Uani d . 1
O O5 0.44927(19) 0.12902(19) 0.8454(3) 0.0966(13) Uani d . 1
H H5 0.4730 0.1436 0.8094 0.145 Uiso calc R 1

loop_
_atom_site_aniso_label
_atom_site_aniso_U_11
_atom_site_aniso_U_22
_atom_site_aniso_U_33
_atom_site_aniso_U_12
_atom_site_aniso_U_13
_atom_site_aniso_U_23
Ni1 0.0523(3) 0.0493(3) 0.0210(3) -0.0025(2) -0.0030(2) 0.0027(2)
C1 0.232(12) 0.307(16) 0.110(9) -0.076(12) 0.016(8) -0.032(9)
C2 0.118(6) 0.146(7) 0.166(9) 0.000(6) 0.011(6) 0.018(6)
C3 0.103(6) 0.138(7) 0.103(6) 0.006(5) 0.008(5) -0.011(5)
C4 0.104(5) 0.188(8) 0.082(5) -0.057(5) 0.002(4) 0.050(5)
C5 0.055(3) 0.059(3) 0.038(2) -0.001(2) -0.0010(19) 0.0006(19)
C6 0.058(3) 0.073(3) 0.059(3) -0.013(2) -0.005(2) 0.002(2)
C7 0.064(3) 0.084(3) 0.063(3) -0.019(3) -0.016(3) 0.001(3)
C8 0.069(3) 0.087(3) 0.042(3) -0.004(3) -0.016(2) 0.002(2)
C9 0.055(2) 0.057(3) 0.037(2) -0.0041(19) -0.0067(19) 0.0004(19)
C10 0.049(2) 0.053(2) 0.036(2) 0.0001(18) -0.0048(18) -0.0029(18)
C11 0.063(3) 0.064(3) 0.030(2) -0.003(2) -0.012(2) 0.0046(19)
C12 0.059(3) 0.052(2) 0.040(2) 0.007(2) 0.000(2) 0.0116(19)
C13 0.059(3) 0.051(2) 0.054(3) 0.005(2) 0.003(2) 0.014(2)
C14 0.062(3) 0.063(3) 0.089(4) 0.000(2) 0.002(3) 0.021(3)
C15 0.066(3) 0.079(4) 0.145(7) -0.009(3) -0.002(4) 0.031(4)
C16 0.083(4) 0.088(4) 0.132(7) -0.001(4) 0.032(4) 0.040(4)
C17 0.100(5) 0.095(4) 0.092(5) 0.008(4) 0.040(4) 0.030(4)
C18 0.077(3) 0.076(3) 0.058(3) 0.007(3) 0.018(3) 0.017(3)
N1 0.102(4) 0.171(6) 0.092(5) -0.004(4) 0.018(4) -0.010(4)
N2 0.060(2) 0.061(2) 0.0303(19) -0.0001(17) -0.0012(16) 0.0080(16)
N3 0.061(2) 0.071(2) 0.0333(19) -0.0056(19) -0.0004(17) 0.0076(17)
O1 0.149(5) 0.217(7) 0.143(6) -0.022(5) 0.024(5) 0.015(5)
O2 0.0626(19) 0.080(2) 0.0431(18) -0.0146(16) 0.0003(14) 0.0138(16)
O3 0.0555(16) 0.0626(17) 0.0268(14) -0.0049(13) -0.0038(12) 0.0038(13)
O4 0.0681(19) 0.0615(18) 0.0364(17) -0.0058(14) -0.0051(14) 0.0039(13)
O5 0.123(3) 0.124(3) 0.043(2) -0.027(3) 0.015(2) 0.009(2)

loop_
_atom_type_symbol
_atom_type_description
_atom_type_scat_dispersion_real
_atom_type_scat_dispersion_imag
_atom_type_scat_source
C C 0.0033 0.0016 'International Tables Vol C Tables 4.2.6.8 and 6.1.1.4'
H H 0.0000 0.0000 'International Tables Vol C Tables 4.2.6.8 and 6.1.1.4'
N N 0.0061 0.0033 'International Tables Vol C Tables 4.2.6.8 and 6.1.1.4'
O O 0.0106 0.0060 'International Tables Vol C Tables 4.2.6.8 and 6.1.1.4'
Ni Ni 0.3393 1.1124 'International Tables Vol C Tables 4.2.6.8 and 6.1.1.4'

loop_
_geom_angle_atom_site_label_1
_geom_angle_atom_site_label_2
_geom_angle_atom_site_label_3
_geom_angle_site_symmetry_1
_geom_angle_site_symmetry_3
_geom_angle
O4 Ni1 O3 . . 168.64(12)
O4 Ni1 N2 . . 81.15(13)
O3 Ni1 N2 . . 91.71(13)
O4 Ni1 O3 . 11_666 97.99(12)
O3 Ni1 O3 . 11_666 88.71(11)
N2 Ni1 O3 . 11_666 177.17(13)
O4 Ni1 O2 . 11_666 89.95(12)
O3 Ni1 O2 . 11_666 100.67(12)
N2 Ni1 O2 . 11_666 107.47(13)
O3 Ni1 O2 11_666 11_666 75.18(10)
N1 C1 H1A . . 109.5
N1 C1 H1B . . 109.5
H1A C1 H1B . . 109.5
N1 C1 H1C . . 109.5
H1A C1 H1C . . 109.5
H1B C1 H1C . . 109.5
N1 C2 H2A . . 109.5
N1 C2 H2B . . 109.5
H2A C2 H2B . . 109.5
N1 C2 H2C . . 109.5
H2A C2 H2C . . 109.5
H2B C2 H2C . . 109.5
O1 C3 N1 . . 124.3(9)
O1 C3 H3 . . 117.8
N1 C3 H3 . . 117.8
O2 C4 H4A . . 109.5
O2 C4 H4B . . 109.5
H4A C4 H4B . . 109.5
O2 C4 H4C . . 109.5
H4A C4 H4C . . 109.5
H4B C4 H4C . . 109.5
C6 C5 O2 . . 124.4(4)
C6 C5 C10 . . 120.8(4)
O2 C5 C10 . . 114.8(4)
C5 C6 C7 . . 120.6(4)
C5 C6 H6 . . 119.7
C7 C6 H6 . . 119.7
C8 C7 C6 . . 120.4(4)
C8 C7 H7 . . 119.8
C6 C7 H7 . . 119.8
C7 C8 C9 . . 120.6(4)
C7 C8 H8 . . 119.7
C9 C8 H8 . . 119.7
C8 C9 C11 . . 116.3(4)
C8 C9 C10 . . 119.2(4)
C11 C9 C10 . . 124.4(4)
O3 C10 C5 . . 118.1(4)
O3 C10 C9 . . 123.7(4)
C5 C10 C9 . . 118.2(4)
N2 C11 C9 . . 123.1(4)
N2 C11 H11 . . 118.4
C9 C11 H11 . . 118.4
N3 C12 O4 . . 124.6(4)
N3 C12 C13 . . 115.6(4)
O4 C12 C13 . . 119.8(4)
C14 C13 C18 . . 119.2(5)
C14 C13 C12 . . 118.4(4)
C18 C13 C12 . . 122.4(4)
C13 C14 C15 . . 120.0(6)
C13 C14 H14 . . 120.0
C15 C14 H14 . . 120.0
C14 C15 C16 . . 119.0(6)
C14 C15 H15 . . 120.5
C16 C15 H15 . . 120.5
C17 C16 C15 . . 121.8(6)
C17 C16 H16 . . 119.1
C15 C16 H16 . . 119.1
C16 C17 C18 . . 119.9(7)
C16 C17 H17 . . 120.1
C18 C17 H17 . . 120.1
O5 C18 C17 . . 116.6(6)
O5 C18 C13 . . 123.4(4)
C17 C18 C13 . . 120.0(6)
C3 N1 C1 . . 124.2(8)
C3 N1 C2 . . 121.1(8)
C1 N1 C2 . . 114.4(8)
C11 N2 N3 . . 116.1(3)
C11 N2 Ni1 . . 129.1(3)
N3 N2 Ni1 . . 114.8(3)
C12 N3 N2 . . 109.0(3)
C5 O2 C4 . . 119.5(4)
C5 O2 Ni1 . 16_656 111.2(2)
C4 O2 Ni1 . 16_656 122.3(3)
C10 O3 Ni1 . . 125.0(3)
C10 O3 Ni1 . 16_656 120.2(2)
Ni1 O3 Ni1 . 16_656 113.04(13)
C12 O4 Ni1 . . 110.3(3)
C18 O5 H5 . . 109.5

loop_
_geom_bond_atom_site_label_1
_geom_bond_atom_site_label_2
_geom_bond_site_symmetry_2
_geom_bond_distance
Ni1 O4 . 1.936(3)
Ni1 O3 . 1.952(3)
Ni1 N2 . 1.951(3)
Ni1 O3 11_666 2.022(3)
Ni1 O2 11_666 2.277(3)
C1 N1 . 1.410(11)
C1 H1A . 0.960
C1 H1B . 0.960
C1 H1C . 0.960
C2 N1 . 1.429(10)
C2 H2A . 0.960
C2 H2B . 0.960
C2 H2C . 0.960
C3 O1 . 1.224(9)
C3 N1 . 1.318(10)
C3 H3 . 0.930
C4 O2 . 1.418(6)
C4 H4A . 0.960
C4 H4B . 0.960
C4 H4C . 0.960
C5 C6 . 1.369(6)
C5 O2 . 1.404(5)
C5 C10 . 1.401(6)
C6 C7 . 1.406(7)
C6 H6 . 0.930
C7 C8 . 1.356(7)
C7 H7 . 0.930
C8 C9 . 1.408(6)
C8 H8 . 0.930
C9 C11 . 1.425(6)
C9 C10 . 1.440(6)
C10 O3 . 1.357(5)
C11 N2 . 1.292(5)
C11 H11 . 0.930
C12 N3 . 1.313(5)
C12 O4 . 1.320(5)
C12 C13 . 1.463(6)
C13 C14 . 1.380(7)
C13 C18 . 1.438(7)
C14 C15 . 1.393(7)
C14 H14 . 0.930
C15 C16 . 1.423(10)
C15 H15 . 0.930
C16 C17 . 1.337(9)
C16 H16 . 0.930
C17 C18 . 1.389(7)
C17 H17 . 0.930
C18 O5 . 1.347(6)
N2 N3 . 1.396(5)
O2 Ni1 16_656 2.277(3)
O3 Ni1 16_656 2.022(3)
O5 H5 . 0.820

loop_
_geom_hbond_atom_site_label_D
_geom_hbond_atom_site_label_H
_geom_hbond_atom_site_label_A
_geom_hbond_distance_DH
_geom_hbond_distance_HA
_geom_hbond_distance_DA
_geom_hbond_angle_DHA
O5 H5 N3 0.82 1.86 2.579(5) 144.9
